data_7021481
loop_
_publ_author_name
'Zhang, Zhi-Yuan'
'Gong, Wei-Jie'
'Wang, Fan'
'Chen, Min-Min'
'Zhou, Li-Kuan'
'Ren, Zhi-Gang'
'Sun, Zhen-Rong'
'Lang, Jian-Ping'

_publ_section_title
;
 Assembly of new Mo/Cu/S clusters from [Et4N][Tp*MoS(S4)] and Cu(i) salts:
 syntheses, structures and third-order nonlinear optical properties.
;
_journal_issue 26
_journal_name_full 'Dalton transactions (Cambridge, England : 2003)'
_journal_page_first 9495
_journal_page_last 9504
_journal_paper_doi 10.1039/c3dt50759a
_journal_volume 42
_journal_year 2013
_chemical_formula_moiety 'C15 H22 B Cl4 Cu3 Mo N6 S3, 2(C8 H20 N),0.5(H2 O)'
_chemical_formula_sum 'C31 H63 B Cl4 Cu3 Mo N8 O0.5 S3'
_chemical_formula_weight 1091.24
_chemical_name_systematic
;
?
;
_space_group_IT_number 79
_symmetry_cell_setting tetragonal
_symmetry_space_group_name_Hall 'I 4'
_symmetry_space_group_name_H-M 'I 4'
_atom_sites_solution_hydrogens geom
_atom_sites_solution_primary direct
_atom_sites_solution_secondary difmap
_cell_angle_alpha 90.00
_cell_angle_beta 90.00
_cell_angle_gamma 90.00
_cell_formula_units_Z 8
_cell_length_a 27.8478(9)
_cell_length_b 27.8478(9)
_cell_length_c 11.9710(7)
_cell_measurement_reflns_used 2144
_cell_measurement_temperature 220(2)
_cell_measurement_theta_max 29.3314
_cell_measurement_theta_min 3.1325
_cell_volume 9283.5(7)
_computing_cell_refinement
;
CrysAlisPro, Agilent Technologies,
Version 1.171.35.21 (release 20-01-2012 CrysAlis171 .NET)
(compiled Jan 23 2012,18:06:46)
;
_computing_data_collection
;
CrysAlisPro, Agilent Technologies,
Version 1.171.35.21 (release 20-01-2012 CrysAlis171 .NET)
(compiled Jan 23 2012,18:06:46)
;
_computing_data_reduction
;
CrysAlisPro, Agilent Technologies,
Version 1.171.35.21 (release 20-01-2012 CrysAlis171 .NET)
(compiled Jan 23 2012,18:06:46)
;
_computing_structure_refinement 'SHELXL-97 (Sheldrick, 1997)'
_computing_structure_solution 'SHELXS-97 (Sheldrick, 1990)'
_diffrn_ambient_temperature 220(2)
_diffrn_detector_area_resol_mean 10.4692
_diffrn_measured_fraction_theta_full 0.997
_diffrn_measured_fraction_theta_max 0.997
_diffrn_measurement_device_type 'Xcalibur, Atlas, Gemini'
_diffrn_measurement_method '\w scans'
_diffrn_radiation_monochromator graphite
_diffrn_radiation_source 'Enhance (Mo) X-ray Source'
_diffrn_radiation_type MoK\a
_diffrn_radiation_wavelength 0.71073
_diffrn_reflns_av_R_equivalents 0.0799
_diffrn_reflns_av_sigmaI/netI 0.1408
_diffrn_reflns_limit_h_max 30
_diffrn_reflns_limit_h_min -20
_diffrn_reflns_limit_k_max 33
_diffrn_reflns_limit_k_min -26
_diffrn_reflns_limit_l_max 10
_diffrn_reflns_limit_l_min -14
_diffrn_reflns_number 10135
_diffrn_reflns_theta_full 25.00
_diffrn_reflns_theta_max 25.00
_diffrn_reflns_theta_min 3.14
_exptl_absorpt_coefficient_mu 2.019
_exptl_absorpt_correction_T_max 1.00000
_exptl_absorpt_correction_T_min 0.82235
_exptl_absorpt_correction_type multi-scan
_exptl_absorpt_process_details
;
CrysAlisPro, Agilent Technologies,
Version 1.171.35.21 (release 20-01-2012 CrysAlis171 .NET)
(compiled Jan 23 2012,18:06:46)
Empirical absorption correction using spherical harmonics,
implemented in SCALE3 ABSPACK scaling algorithm.
;
_exptl_crystal_colour Dark-green
_exptl_crystal_density_diffrn 1.562
_exptl_crystal_density_method 'not measured'
_exptl_crystal_description Prism
_exptl_crystal_F_000 4472
_exptl_crystal_size_max 0.40
_exptl_crystal_size_mid 0.25
_exptl_crystal_size_min 0.20
_refine_diff_density_max 1.225
_refine_diff_density_min -0.715
_refine_diff_density_rms 0.130
_refine_ls_abs_structure_details 'Flack H D (1983), Acta Cryst. A39, 876-881'
_refine_ls_abs_structure_Flack 0.03(3)
_refine_ls_extinction_method none
_refine_ls_goodness_of_fit_ref 0.971
_refine_ls_hydrogen_treatment mixed
_refine_ls_matrix_type full
_refine_ls_number_parameters 434
_refine_ls_number_reflns 6354
_refine_ls_number_restraints 13
_refine_ls_restrained_S_all 0.970
_refine_ls_R_factor_all 0.1067
_refine_ls_R_factor_gt 0.0698
_refine_ls_shift/su_max 0.001
_refine_ls_shift/su_mean 0.000
_refine_ls_structure_factor_coef Fsqd
_refine_ls_weighting_details 'calc w=1/[\s^2^(Fo^2^)+(0.0710P)^2^+0.0000P] where P=(Fo^2^+2Fc^2^)/3'
_refine_ls_weighting_scheme calc
_refine_ls_wR_factor_gt 0.1489
_refine_ls_wR_factor_ref 0.1642
_reflns_number_gt 4299
_reflns_number_total 6354
_reflns_threshold_expression >2sigma(I)
_cod_data_source_file c3dt50759a.txt
_cod_data_source_block 2^.^0.5H~2~O
_cod_depositor_comments
;
The following automatic conversions were performed:

'_symmetry_cell_setting' value 'tetragonal ' changed to 'tetragonal'
according to /home/saulius/struct/CIF-dictionaries/cif_core.dic
dictionary named 'cif_core.dic' version 2.4.2 from 2011-04-26.

Automatic conversion script
Id: cif_fix_values 1891 2012-01-12 08:04:46Z andrius 
;
_cod_original_formula_sum 'C31 H63 B Cl4 Cu3 Mo N8 O0.50 S3'
_cod_database_code 7021481

loop_
_symmetry_equiv_pos_as_xyz
'x, y, z'
'-x, -y, z'
'-y, x, z'
'y, -x, z'
'x+1/2, y+1/2, z+1/2'
'-x+1/2, -y+1/2, z+1/2'
'-y+1/2, x+1/2, z+1/2'
'y+1/2, -x+1/2, z+1/2'

loop_
_atom_site_label
_atom_site_type_symbol
_atom_site_fract_x
_atom_site_fract_y
_atom_site_fract_z
_atom_site_U_iso_or_equiv
_atom_site_adp_type
_atom_site_occupancy
_atom_site_symmetry_multiplicity
_atom_site_calc_flag
_atom_site_refinement_flags
Mo1 Mo 0.75400(4) 0.01748(4) 0.92765(9) 0.0256(3) Uani 1 1 d .
S1 S 0.73204(14) -0.02444(13) 0.7686(3) 0.0381(9) Uani 1 1 d .
S2 S 0.79214(13) 0.08435(12) 0.8607(3) 0.0313(8) Uani 1 1 d .
S3 S 0.68318(14) 0.04647(13) 0.9973(3) 0.0368(9) Uani 1 1 d .
Cu1 Cu 0.75550(7) 0.04945(6) 0.71536(13) 0.0387(5) Uani 1 1 d .
Cu2 Cu 0.71587(6) 0.10531(6) 0.89340(13) 0.0388(5) Uani 1 1 d .
Cu3 Cu 0.66791(7) 0.01731(7) 0.82699(16) 0.0450(5) Uani 1 1 d .
Cl1 Cl 0.78486(17) 0.06539(16) 0.5480(3) 0.0597(12) Uani 1 1 d .
Cl2 Cl 0.69620(14) 0.18169(12) 0.9224(3) 0.0483(9) Uani 1 1 d .
Cl3 Cl 0.59322(17) -0.0019(2) 0.7920(4) 0.0793(16) Uani 1 1 d .
Cl4 Cl 0.67510(15) 0.09472(14) 0.7008(3) 0.0504(10) Uani 1 1 d .
B1 B 0.8230(6) -0.0486(6) 1.1142(12) 0.028(4) Uani 1 1 d .
H1 H 0.847(5) -0.059(4) 1.159(11) 0.034 Uiso 1 1 d .
N1 N 0.8288(4) -0.0209(4) 0.9109(9) 0.034(3) Uani 1 1 d .
N2 N 0.8487(4) -0.0453(4) 0.9977(9) 0.032(3) Uani 1 1 d .
N3 N 0.7873(4) 0.0365(4) 1.1009(9) 0.036(3) Uani 1 1 d .
N4 N 0.8151(4) 0.0028(4) 1.1569(8) 0.032(3) Uani 1 1 d .
N5 N 0.7383(4) -0.0533(4) 1.0295(9) 0.033(3) Uani 1 1 d .
N6 N 0.7736(4) -0.0720(4) 1.0976(9) 0.034(3) Uani 1 1 d .
N7 N 0.7812(4) -0.1739(4) 0.6995(10) 0.040(3) Uani 1 1 d .
N8 N 0.6350(5) -0.0166(5) 1.4144(13) 0.067(4) Uani 1 1 d .
C1 C 0.8612(5) -0.0247(5) 0.8272(11) 0.042(4) Uani 1 1 d .
C2 C 0.9003(5) -0.0506(5) 0.8616(11) 0.041(4) Uani 1 1 d .
H2 H 0.9279 -0.0577 0.8193 0.049 Uiso 1 1 calc R
C3 C 0.8915(5) -0.0641(5) 0.9700(12) 0.044(4) Uani 1 1 d .
C4 C 0.8566(5) -0.0021(5) 0.7134(11) 0.043(4) Uani 1 1 d .
H4A H 0.8300 -0.0167 0.6737 0.065 Uiso 1 1 calc R
H4B H 0.8860 -0.0072 0.6716 0.065 Uiso 1 1 calc R
H4C H 0.8508 0.0320 0.7215 0.065 Uiso 1 1 calc R
C5 C 0.9235(6) -0.0911(6) 1.0480(16) 0.064(5) Uani 1 1 d .
H5A H 0.9377 -0.0689 1.1011 0.097 Uiso 1 1 calc R
H5B H 0.9488 -0.1068 1.0058 0.097 Uiso 1 1 calc R
H5C H 0.9049 -0.1150 1.0878 0.097 Uiso 1 1 calc R
C6 C 0.7857(5) 0.0763(5) 1.1669(11) 0.035(4) Uani 1 1 d .
C7 C 0.8116(5) 0.0675(5) 1.2613(11) 0.037(4) Uani 1 1 d .
H7 H 0.8156 0.0887 1.3216 0.045 Uiso 1 1 calc R
C8 C 0.8304(5) 0.0233(6) 1.2536(11) 0.040(4) Uani 1 1 d .
C9 C 0.7595(6) 0.1209(5) 1.1414(12) 0.042(4) Uani 1 1 d .
H9A H 0.7694 0.1328 1.0688 0.063 Uiso 1 1 calc R
H9B H 0.7667 0.1448 1.1980 0.063 Uiso 1 1 calc R
H9C H 0.7253 0.1145 1.1408 0.063 Uiso 1 1 calc R
C10 C 0.8598(6) -0.0043(6) 1.3378(12) 0.061(5) Uani 1 1 d .
H10A H 0.8567 0.0106 1.4106 0.091 Uiso 1 1 calc R
H10B H 0.8933 -0.0041 1.3153 0.091 Uiso 1 1 calc R
H10C H 0.8484 -0.0372 1.3414 0.091 Uiso 1 1 calc R
C11 C 0.6995(5) -0.0798(5) 1.0457(12) 0.037(4) Uani 1 1 d .
C12 C 0.7104(6) -0.1158(6) 1.1247(12) 0.045(4) Uani 1 1 d U
H12 H 0.6896 -0.1399 1.1505 0.054 Uiso 1 1 calc R
C13 C 0.7567(6) -0.1088(5) 1.1566(12) 0.042(4) Uani 1 1 d .
C14 C 0.6530(5) -0.0724(5) 0.9858(14) 0.051(4) Uani 1 1 d .
H14A H 0.6373 -0.0438 1.0145 0.076 Uiso 1 1 calc R
H14B H 0.6324 -0.1000 0.9974 0.076 Uiso 1 1 calc R
H14C H 0.6591 -0.0685 0.9065 0.076 Uiso 1 1 calc R
C15 C 0.7850(6) -0.1384(6) 1.2361(13) 0.057(5) Uani 1 1 d .
H15A H 0.8161 -0.1456 1.2037 0.086 Uiso 1 1 calc R
H15B H 0.7680 -0.1680 1.2514 0.086 Uiso 1 1 calc R
H15C H 0.7894 -0.1207 1.3052 0.086 Uiso 1 1 calc R
C16 C 0.7775(7) -0.1397(7) 0.6024(17) 0.074(6) Uani 1 1 d .
H16A H 0.7597 -0.1553 0.5419 0.089 Uiso 1 1 calc R
H16B H 0.7591 -0.1115 0.6259 0.089 Uiso 1 1 calc R
C17 C 0.8252(7) -0.1232(6) 0.5579(16) 0.075(6) Uani 1 1 d .
H17A H 0.8214 -0.0925 0.5206 0.113 Uiso 1 1 calc R
H17B H 0.8374 -0.1467 0.5051 0.113 Uiso 1 1 calc R
H17C H 0.8478 -0.1198 0.6192 0.113 Uiso 1 1 calc R
C18 C 0.8017(5) -0.1474(5) 0.8046(13) 0.041(4) Uani 1 1 d .
H18A H 0.8359 -0.1415 0.7914 0.050 Uiso 1 1 calc R
H18B H 0.7860 -0.1159 0.8088 0.050 Uiso 1 1 calc R
C19 C 0.7971(6) -0.1696(6) 0.9110(14) 0.068(5) Uani 1 1 d .
H19A H 0.7634 -0.1756 0.9265 0.102 Uiso 1 1 calc R
H19B H 0.8102 -0.1486 0.9679 0.102 Uiso 1 1 calc R
H19C H 0.8145 -0.1998 0.9110 0.102 Uiso 1 1 calc R
C20 C 0.7300(6) -0.1914(8) 0.7288(16) 0.078(6) Uani 1 1 d .
H20A H 0.7172 -0.2083 0.6636 0.093 Uiso 1 1 calc R
H20B H 0.7327 -0.2148 0.7895 0.093 Uiso 1 1 calc R
C21 C 0.6956(7) -0.1559(8) 0.7616(19) 0.098(8) Uani 1 1 d .
H21A H 0.7122 -0.1277 0.7894 0.147 Uiso 1 1 calc R
H21B H 0.6752 -0.1688 0.8200 0.147 Uiso 1 1 calc R
H21C H 0.6761 -0.1471 0.6978 0.147 Uiso 1 1 calc R
C22 C 0.8116(6) -0.2162(5) 0.6780(12) 0.046(4) Uani 1 1 d .
H22A H 0.8105 -0.2369 0.7443 0.055 Uiso 1 1 calc R
H22B H 0.8448 -0.2052 0.6693 0.055 Uiso 1 1 calc R
C23 C 0.7985(6) -0.2469(6) 0.5757(14) 0.060(5) Uani 1 1 d .
H23A H 0.7686 -0.2636 0.5896 0.090 Uiso 1 1 calc R
H23B H 0.8238 -0.2701 0.5620 0.090 Uiso 1 1 calc R
H23C H 0.7950 -0.2263 0.5109 0.090 Uiso 1 1 calc R
C24 C 0.6862(9) -0.0048(10) 1.433(3) 0.138(4) Uiso 1 1 d D
H24A H 0.6924 -0.0071 1.5136 0.165 Uiso 1 1 calc R
H24B H 0.6911 0.0288 1.4116 0.165 Uiso 1 1 calc R
C25 C 0.7230(9) -0.0343(10) 1.374(2) 0.138(4) Uiso 1 1 d D
H25A H 0.7232 -0.0665 1.4056 0.207 Uiso 1 1 calc R
H25B H 0.7543 -0.0198 1.3841 0.207 Uiso 1 1 calc R
H25C H 0.7153 -0.0359 1.2955 0.207 Uiso 1 1 calc R
C26 C 0.6272(10) -0.0693(10) 1.440(2) 0.138(4) Uiso 1 1 d D
H26A H 0.5936 -0.0769 1.4228 0.165 Uiso 1 1 calc R
H26B H 0.6471 -0.0879 1.3879 0.165 Uiso 1 1 calc R
C27 C 0.6376(10) -0.0870(10) 1.556(2) 0.138(4) Uiso 1 1 d D
H27A H 0.6703 -0.0788 1.5764 0.207 Uiso 1 1 calc R
H27B H 0.6336 -0.1216 1.5588 0.207 Uiso 1 1 calc R
H27C H 0.6156 -0.0721 1.6084 0.207 Uiso 1 1 calc R
C28 C 0.6066(9) 0.0120(11) 1.497(3) 0.138(4) Uiso 1 1 d D
H28A H 0.6132 0.0463 1.4860 0.165 Uiso 1 1 calc R
H28B H 0.6172 0.0036 1.5730 0.165 Uiso 1 1 calc R
C29 C 0.5535(9) 0.0036(10) 1.488(2) 0.138(4) Uiso 1 1 d D
H29A H 0.5422 0.0152 1.4165 0.207 Uiso 1 1 calc R
H29B H 0.5371 0.0207 1.5476 0.207 Uiso 1 1 calc R
H29C H 0.5469 -0.0305 1.4945 0.207 Uiso 1 1 calc R
C30 C 0.6168(11) -0.0128(9) 1.288(2) 0.138(4) Uiso 1 1 d D
H30A H 0.6350 -0.0342 1.2388 0.165 Uiso 1 1 calc R
H30B H 0.5825 -0.0206 1.2818 0.165 Uiso 1 1 calc R
C31 C 0.6260(10) 0.0397(9) 1.258(2) 0.138(4) Uiso 1 1 d D
H31A H 0.6419 0.0416 1.1864 0.207 Uiso 1 1 calc R
H31B H 0.6463 0.0541 1.3151 0.207 Uiso 1 1 calc R
H31C H 0.5957 0.0568 1.2551 0.207 Uiso 1 1 calc R
O1 O 1.0000 0.0000 0.6509(12) 0.021(4) Uiso 1 4 d S
O2 O 1.0000 0.0000 0.2956(13) 0.028(4) Uiso 1 4 d S

loop_
_atom_site_aniso_label
_atom_site_aniso_U_11
_atom_site_aniso_U_22
_atom_site_aniso_U_33
_atom_site_aniso_U_23
_atom_site_aniso_U_13
_atom_site_aniso_U_12
Mo1 0.0298(6) 0.0280(6) 0.0192(5) 0.0006(6) 0.0027(5) -0.0019(6)
S1 0.049(2) 0.034(2) 0.0310(18) -0.0039(17) -0.0020(17) -0.0001(19)
S2 0.039(2) 0.0313(19) 0.0240(17) 0.0004(15) 0.0029(15) -0.0025(17)
S3 0.040(2) 0.038(2) 0.0321(19) 0.0005(17) 0.0040(17) -0.0005(19)
Cu1 0.0544(12) 0.0410(11) 0.0206(8) -0.0004(8) 0.0023(8) -0.0011(10)
Cu2 0.0468(11) 0.0335(10) 0.0362(10) -0.0015(8) 0.0062(8) 0.0032(9)
Cu3 0.0391(11) 0.0538(13) 0.0423(10) -0.0045(9) -0.0045(9) -0.0034(11)
Cl1 0.087(3) 0.074(3) 0.0188(17) 0.004(2) 0.008(2) 0.005(3)
Cl2 0.063(2) 0.0353(19) 0.046(2) -0.002(2) 0.010(2) 0.0124(18)
Cl3 0.057(3) 0.105(4) 0.076(3) 0.013(3) -0.021(3) -0.023(3)
Cl4 0.063(3) 0.049(2) 0.039(2) 0.0038(19) -0.010(2) 0.015(2)
B1 0.034(9) 0.029(9) 0.022(8) 0.008(7) 0.000(7) -0.004(8)
N1 0.033(6) 0.045(7) 0.025(6) 0.005(5) 0.015(5) 0.004(6)
N2 0.039(7) 0.028(7) 0.029(6) 0.007(5) -0.006(5) -0.004(6)
N3 0.039(7) 0.032(7) 0.036(7) -0.003(6) -0.010(6) 0.000(6)
N4 0.043(7) 0.034(7) 0.020(6) 0.003(5) -0.009(5) 0.006(6)
N5 0.045(8) 0.030(7) 0.025(6) 0.006(5) -0.007(6) -0.009(6)
N6 0.037(7) 0.033(7) 0.030(6) 0.005(6) 0.010(6) -0.002(6)
N7 0.035(7) 0.047(8) 0.037(7) -0.005(6) -0.016(6) 0.003(6)
N8 0.071(10) 0.051(9) 0.080(11) -0.015(8) -0.006(9) 0.019(8)
C1 0.051(10) 0.049(10) 0.026(7) -0.002(7) 0.002(7) 0.009(9)
C2 0.043(9) 0.055(10) 0.025(8) -0.005(7) 0.017(7) 0.010(8)
C3 0.037(9) 0.038(9) 0.057(10) -0.003(7) 0.006(7) 0.031(8)
C4 0.039(9) 0.067(11) 0.024(7) 0.000(8) 0.011(7) 0.024(8)
C5 0.062(12) 0.059(12) 0.073(12) 0.002(10) -0.003(10) 0.036(10)
C6 0.041(9) 0.044(9) 0.021(7) -0.016(7) 0.002(6) 0.007(8)
C7 0.054(10) 0.041(9) 0.018(7) -0.005(7) 0.001(7) 0.000(8)
C8 0.035(9) 0.064(11) 0.022(7) -0.011(7) 0.005(6) 0.002(8)
C9 0.067(11) 0.030(8) 0.029(7) 0.007(7) 0.010(7) 0.006(8)
C10 0.058(11) 0.086(13) 0.038(9) 0.021(9) -0.031(8) -0.002(10)
C11 0.034(9) 0.041(9) 0.037(8) 0.001(7) 0.013(7) -0.021(8)
C12 0.050(8) 0.047(7) 0.038(7) 0.014(6) 0.011(6) -0.016(7)
C13 0.059(11) 0.035(9) 0.032(8) -0.002(7) 0.009(8) 0.007(8)
C14 0.047(10) 0.035(9) 0.069(11) 0.006(8) -0.007(8) -0.007(8)
C15 0.070(12) 0.045(10) 0.056(11) 0.035(8) 0.018(9) 0.008(9)
C16 0.080(15) 0.053(12) 0.090(15) 0.000(11) -0.046(12) 0.003(11)
C17 0.097(16) 0.059(13) 0.070(12) 0.020(10) -0.017(12) -0.024(12)
C18 0.032(8) 0.041(9) 0.051(10) -0.004(7) -0.016(7) 0.012(8)
C19 0.079(13) 0.072(12) 0.052(11) -0.020(10) 0.000(10) 0.023(10)
C20 0.045(11) 0.120(17) 0.068(13) -0.047(12) -0.013(9) -0.008(12)
C21 0.065(14) 0.12(2) 0.109(18) -0.058(16) 0.002(12) 0.008(14)
C22 0.054(11) 0.036(9) 0.049(10) -0.001(7) -0.008(8) -0.007(8)
C23 0.077(13) 0.043(10) 0.061(11) -0.016(9) -0.014(9) 0.009(10)

loop_
_atom_type_symbol
_atom_type_description
_atom_type_scat_dispersion_real
_atom_type_scat_dispersion_imag
_atom_type_scat_source
C C 0.0033 0.0016 'International Tables Vol C Tables 4.2.6.8 and 6.1.1.4'
H H 0.0000 0.0000 'International Tables Vol C Tables 4.2.6.8 and 6.1.1.4'
B B 0.0013 0.0007 'International Tables Vol C Tables 4.2.6.8 and 6.1.1.4'
N N 0.0061 0.0033 'International Tables Vol C Tables 4.2.6.8 and 6.1.1.4'
O O 0.0106 0.0060 'International Tables Vol C Tables 4.2.6.8 and 6.1.1.4'
S S 0.1246 0.1234 'International Tables Vol C Tables 4.2.6.8 and 6.1.1.4'
Cl Cl 0.1484 0.1585 'International Tables Vol C Tables 4.2.6.8 and 6.1.1.4'
Cu Cu 0.3201 1.2651 'International Tables Vol C Tables 4.2.6.8 and 6.1.1.4'
Mo Mo -1.6832 0.6857 'International Tables Vol C Tables 4.2.6.8 and 6.1.1.4'

loop_
_geom_angle_atom_site_label_1
_geom_angle_atom_site_label_2
_geom_angle_atom_site_label_3
_geom_angle
S3 Mo1 S2 103.91(14)
S3 Mo1 S1 104.46(14)
S2 Mo1 S1 104.18(13)
S3 Mo1 N3 86.5(3)
S2 Mo1 N3 86.7(3)
S1 Mo1 N3 161.9(3)
S3 Mo1 N1 162.9(3)
S2 Mo1 N1 85.9(3)
S1 Mo1 N1 86.2(3)
N3 Mo1 N1 80.0(4)
S3 Mo1 N5 87.0(3)
S2 Mo1 N5 161.3(3)
S1 Mo1 N5 87.4(3)
N3 Mo1 N5 78.7(4)
N1 Mo1 N5 80.1(4)
S3 Mo1 Cu3 52.71(10)
S2 Mo1 Cu3 105.00(11)
S1 Mo1 Cu3 52.69(11)
N3 Mo1 Cu3 139.0(3)
N1 Mo1 Cu3 138.8(3)
N5 Mo1 Cu3 93.7(3)
S3 Mo1 Cu1 103.92(11)
S2 Mo1 Cu1 52.66(9)
S1 Mo1 Cu1 52.76(10)
N3 Mo1 Cu1 139.3(3)
N1 Mo1 Cu1 93.2(3)
N5 Mo1 Cu1 140.1(3)
Cu3 Mo1 Cu1 65.83(6)
S3 Mo1 Cu2 52.87(10)
S2 Mo1 Cu2 52.53(10)
S1 Mo1 Cu2 103.19(11)
N3 Mo1 Cu2 94.9(3)
N1 Mo1 Cu2 138.4(3)
N5 Mo1 Cu2 139.8(3)
Cu3 Mo1 Cu2 65.27(6)
Cu1 Mo1 Cu2 64.08(6)
Cu3 S1 Cu1 81.11(14)
Cu3 S1 Mo1 72.12(12)
Cu1 S1 Mo1 72.27(12)
Cu2 S2 Cu1 79.43(13)
Cu2 S2 Mo1 73.17(12)
Cu1 S2 Mo1 72.99(12)
Cu3 S3 Cu2 80.63(13)
Cu3 S3 Mo1 72.75(12)
Cu2 S3 Mo1 72.95(12)
Cl1 Cu1 S2 116.67(17)
Cl1 Cu1 S1 123.24(17)
S2 Cu1 S1 107.99(14)
Cl1 Cu1 Cl4 99.32(16)
S2 Cu1 Cl4 103.67(14)
S1 Cu1 Cl4 102.39(15)
Cl1 Cu1 Mo1 158.12(15)
S2 Cu1 Mo1 54.36(9)
S1 Cu1 Mo1 54.97(10)
Cl4 Cu1 Mo1 102.27(11)
Cl1 Cu1 Cu2 135.18(15)
S2 Cu1 Cu2 50.26(10)
S1 Cu1 Cu2 100.02(11)
Cl4 Cu1 Cu2 56.56(10)
Mo1 Cu1 Cu2 58.04(5)
Cl1 Cu1 Cu3 141.76(15)
S2 Cu1 Cu3 99.09(11)
S1 Cu1 Cu3 49.32(11)
Cl4 Cu1 Cu3 57.00(10)
Mo1 Cu1 Cu3 56.92(5)
Cu2 Cu1 Cu3 60.24(6)
Cl2 Cu2 S2 120.72(15)
Cl2 Cu2 S3 120.71(15)
S2 Cu2 S3 106.91(14)
Cl2 Cu2 Cl4 98.05(15)
S2 Cu2 Cl4 103.35(14)
S3 Cu2 Cl4 103.43(15)
Cl2 Cu2 Mo1 160.13(14)
S2 Cu2 Mo1 54.29(10)
S3 Cu2 Mo1 54.19(10)
Cl4 Cu2 Mo1 101.82(11)
Cl2 Cu2 Cu1 137.03(13)
S2 Cu2 Cu1 50.31(10)
S3 Cu2 Cu1 99.90(12)
Cl4 Cu2 Cu1 56.16(10)
Mo1 Cu2 Cu1 57.88(5)
Cl2 Cu2 Cu3 137.49(13)
S2 Cu2 Cu3 99.71(11)
S3 Cu2 Cu3 49.47(11)
Cl4 Cu2 Cu3 57.16(10)
Mo1 Cu2 Cu3 57.12(6)
Cu1 Cu2 Cu3 60.93(6)
Cl3 Cu3 S3 116.36(19)
Cl3 Cu3 S1 124.8(2)
S3 Cu3 S1 108.72(16)
Cl3 Cu3 Cl4 99.34(18)
S3 Cu3 Cl4 102.18(15)
S1 Cu3 Cl4 100.64(15)
Cl3 Cu3 Mo1 159.34(16)
S3 Cu3 Mo1 54.54(11)
S1 Cu3 Mo1 55.19(10)
Cl4 Cu3 Mo1 100.83(11)
Cl3 Cu3 Cu2 134.13(17)
S3 Cu3 Cu2 49.90(10)
S1 Cu3 Cu2 99.01(12)
Cl4 Cu3 Cu2 55.41(10)
Mo1 Cu3 Cu2 57.61(6)
Cl3 Cu3 Cu1 141.36(16)
S3 Cu3 Cu1 98.46(12)
S1 Cu3 Cu1 49.57(11)
Cl4 Cu3 Cu1 54.88(10)
Mo1 Cu3 Cu1 57.25(5)
Cu2 Cu3 Cu1 58.83(6)
Cu1 Cl4 Cu2 67.28(11)
Cu1 Cl4 Cu3 68.12(11)
Cu2 Cl4 Cu3 67.43(10)
N4 B1 N6 108.1(12)
N4 B1 N2 107.9(11)
N6 B1 N2 108.5(11)
N4 B1 H1 102(8)
N6 B1 H1 127(8)
N2 B1 H1 102(8)
C1 N1 N2 104.7(10)
C1 N1 Mo1 133.7(9)
N2 N1 Mo1 121.6(8)
C3 N2 N1 111.6(11)
C3 N2 B1 127.0(11)
N1 N2 B1 121.4(11)
C6 N3 N4 106.8(11)
C6 N3 Mo1 133.4(9)
N4 N3 Mo1 119.8(8)
C8 N4 N3 107.5(11)
C8 N4 B1 129.1(12)
N3 N4 B1 123.3(11)
C11 N5 N6 106.5(11)
C11 N5 Mo1 133.9(10)
N6 N5 Mo1 119.3(8)
C13 N6 N5 110.7(11)
C13 N6 B1 125.2(12)
N5 N6 B1 123.6(10)
C22 N7 C16 114.2(13)
C22 N7 C20 108.6(12)
C16 N7 C20 108.1(13)
C22 N7 C18 108.0(10)
C16 N7 C18 110.2(11)
C20 N7 C18 107.5(11)
C24 N8 C28 106.8(17)
C24 N8 C26 108.8(17)
C28 N8 C26 107.9(19)
C24 N8 C30 116(2)
C28 N8 C30 115.2(18)
C26 N8 C30 102.1(17)
N1 C1 C2 110.4(12)
N1 C1 C4 125.4(13)
C2 C1 C4 124.1(13)
C1 C2 C3 106.7(12)
C1 C2 H2 126.7
C3 C2 H2 126.7
N2 C3 C2 106.5(12)
N2 C3 C5 124.8(14)
C2 C3 C5 128.5(14)
C1 C4 H4A 109.5
C1 C4 H4B 109.5
H4A C4 H4B 109.5
C1 C4 H4C 109.5
H4A C4 H4C 109.5
H4B C4 H4C 109.5
C3 C5 H5A 109.5
C3 C5 H5B 109.5
H5A C5 H5B 109.5
C3 C5 H5C 109.5
H5A C5 H5C 109.5
H5B C5 H5C 109.5
N3 C6 C7 108.5(13)
N3 C6 C9 125.7(12)
C7 C6 C9 125.8(13)
C8 C7 C6 108.3(13)
C8 C7 H7 125.8
C6 C7 H7 125.8
C7 C8 N4 108.8(12)
C7 C8 C10 129.3(13)
N4 C8 C10 121.6(14)
C6 C9 H9A 109.5
C6 C9 H9B 109.5
H9A C9 H9B 109.5
C6 C9 H9C 109.5
H9A C9 H9C 109.5
H9B C9 H9C 109.5
C8 C10 H10A 109.5
C8 C10 H10B 109.5
H10A C10 H10B 109.5
C8 C10 H10C 109.5
H10A C10 H10C 109.5
H10B C10 H10C 109.5
N5 C11 C12 108.7(13)
N5 C11 C14 124.1(13)
C12 C11 C14 127.3(13)
C13 C12 C11 106.9(13)
C13 C12 H12 126.5
C11 C12 H12 126.5
N6 C13 C12 107.2(13)
N6 C13 C15 125.4(15)
C12 C13 C15 127.3(14)
C11 C14 H14A 109.5
C11 C14 H14B 109.5
H14A C14 H14B 109.5
C11 C14 H14C 109.5
H14A C14 H14C 109.5
H14B C14 H14C 109.5
C13 C15 H15A 109.5
C13 C15 H15B 109.5
H15A C15 H15B 109.5
C13 C15 H15C 109.5
H15A C15 H15C 109.5
H15B C15 H15C 109.5
C17 C16 N7 113.9(14)
C17 C16 H16A 108.8
N7 C16 H16A 108.8
C17 C16 H16B 108.8
N7 C16 H16B 108.8
H16A C16 H16B 107.7
C16 C17 H17A 109.5
C16 C17 H17B 109.5
H17A C17 H17B 109.5
C16 C17 H17C 109.5
H17A C17 H17C 109.5
H17B C17 H17C 109.5
C19 C18 N7 118.8(13)
C19 C18 H18A 107.6
N7 C18 H18A 107.6
C19 C18 H18B 107.6
N7 C18 H18B 107.6
H18A C18 H18B 107.1
C18 C19 H19A 109.5
C18 C19 H19B 109.5
H19A C19 H19B 109.5
C18 C19 H19C 109.5
H19A C19 H19C 109.5
H19B C19 H19C 109.5
C21 C20 N7 117.6(17)
C21 C20 H20A 107.9
N7 C20 H20A 107.9
C21 C20 H20B 107.9
N7 C20 H20B 107.9
H20A C20 H20B 107.2
C20 C21 H21A 109.5
C20 C21 H21B 109.5
H21A C21 H21B 109.5
C20 C21 H21C 109.5
H21A C21 H21C 109.5
H21B C21 H21C 109.5
N7 C22 C23 116.6(12)
N7 C22 H22A 108.1
C23 C22 H22A 108.1
N7 C22 H22B 108.1
C23 C22 H22B 108.1
H22A C22 H22B 107.3
C22 C23 H23A 109.5
C22 C23 H23B 109.5
H23A C23 H23B 109.5
C22 C23 H23C 109.5
H23A C23 H23C 109.5
H23B C23 H23C 109.5
N8 C24 C25 118(2)
N8 C24 H24A 107.8
C25 C24 H24A 107.8
N8 C24 H24B 107.8
C25 C24 H24B 107.8
H24A C24 H24B 107.2
C24 C25 H25A 109.5
C24 C25 H25B 109.5
H25A C25 H25B 109.5
C24 C25 H25C 109.5
H25A C25 H25C 109.5
H25B C25 H25C 109.5
C27 C26 N8 118(2)
C27 C26 H26A 107.7
N8 C26 H26A 107.7
C27 C26 H26B 107.7
N8 C26 H26B 107.7
H26A C26 H26B 107.1
C26 C27 H27A 109.5
C26 C27 H27B 109.5
H27A C27 H27B 109.5
C26 C27 H27C 109.5
H27A C27 H27C 109.5
H27B C27 H27C 109.5
N8 C28 C29 113(2)
N8 C28 H28A 109.0
C29 C28 H28A 109.0
N8 C28 H28B 109.0
C29 C28 H28B 109.0
H28A C28 H28B 107.8
C28 C29 H29A 109.5
C28 C29 H29B 109.5
H29A C29 H29B 109.5
C28 C29 H29C 109.5
H29A C29 H29C 109.5
H29B C29 H29C 109.5
C31 C30 N8 103(2)
C31 C30 H30A 111.1
N8 C30 H30A 111.1
C31 C30 H30B 111.1
N8 C30 H30B 111.1
H30A C30 H30B 109.1
C30 C31 H31A 109.5
C30 C31 H31B 109.5
H31A C31 H31B 109.5
C30 C31 H31C 109.5
H31A C31 H31C 109.5
H31B C31 H31C 109.5

loop_
_geom_bond_atom_site_label_1
_geom_bond_atom_site_label_2
_geom_bond_distance
Mo1 S3 2.288(4)
Mo1 S2 2.289(4)
Mo1 S1 2.315(4)
Mo1 N3 2.332(11)
Mo1 N1 2.350(10)
Mo1 N5 2.358(11)
Mo1 Cu3 2.683(2)
Mo1 Cu1 2.693(2)
Mo1 Cu2 2.698(2)
S1 Cu3 2.242(4)
S1 Cu1 2.251(4)
S2 Cu2 2.237(4)
S2 Cu1 2.239(4)
S3 Cu3 2.235(4)
S3 Cu2 2.250(4)
Cu1 Cl1 2.209(4)
Cu1 Cl4 2.575(4)
Cu1 Cu2 2.860(2)
Cu1 Cu3 2.922(3)
Cu2 Cl2 2.224(4)
Cu2 Cl4 2.587(4)
Cu2 Cu3 2.902(3)
Cu3 Cl3 2.188(5)
Cu3 Cl4 2.640(4)
B1 N4 1.534(19)
B1 N6 1.54(2)
B1 N2 1.571(18)
B1 H1 0.92(13)
N1 C1 1.352(17)
N1 N2 1.360(14)
N2 C3 1.344(17)
N3 C6 1.361(17)
N3 N4 1.389(15)
N4 C8 1.360(16)
N5 C11 1.322(16)
N5 N6 1.379(14)
N6 C13 1.331(18)
N7 C22 1.472(18)
N7 C16 1.51(2)
N7 C20 1.55(2)
N7 C18 1.566(17)
N8 C24 1.48(3)
N8 C28 1.50(3)
N8 C26 1.51(3)
N8 C30 1.60(3)
C1 C2 1.37(2)
C1 C4 1.507(18)
C2 C3 1.372(19)
C2 H2 0.9400
C3 C5 1.49(2)
C4 H4A 0.9700
C4 H4B 0.9700
C4 H4C 0.9700
C5 H5A 0.9700
C5 H5B 0.9700
C5 H5C 0.9700
C6 C7 1.364(18)
C6 C9 1.473(19)
C7 C8 1.340(19)
C7 H7 0.9400
C8 C10 1.509(19)
C9 H9A 0.9700
C9 H9B 0.9700
C9 H9C 0.9700
C10 H10A 0.9700
C10 H10B 0.9700
C10 H10C 0.9700
C11 C12 1.41(2)
C11 C14 1.50(2)
C12 C13 1.36(2)
C12 H12 0.9400
C13 C15 1.48(2)
C14 H14A 0.9700
C14 H14B 0.9700
C14 H14C 0.9700
C15 H15A 0.9700
C15 H15B 0.9700
C15 H15C 0.9700
C16 C17 1.50(2)
C16 H16A 0.9800
C16 H16B 0.9800
C17 H17A 0.9700
C17 H17B 0.9700
C17 H17C 0.9700
C18 C19 1.42(2)
C18 H18A 0.9800
C18 H18B 0.9800
C19 H19A 0.9700
C19 H19B 0.9700
C19 H19C 0.9700
C20 C21 1.43(2)
C20 H20A 0.9800
C20 H20B 0.9800
C21 H21A 0.9700
C21 H21B 0.9700
C21 H21C 0.9700
C22 C23 1.54(2)
C22 H22A 0.9800
C22 H22B 0.9800
C23 H23A 0.9700
C23 H23B 0.9700
C23 H23C 0.9700
C24 C25 1.49(2)
C24 H24A 0.9800
C24 H24B 0.9800
C25 H25A 0.9700
C25 H25B 0.9700
C25 H25C 0.9700
C26 C27 1.51(2)
C26 H26A 0.9800
C26 H26B 0.9800
C27 H27A 0.9700
C27 H27B 0.9700
C27 H27C 0.9700
C28 C29 1.50(2)
C28 H28A 0.9800
C28 H28B 0.9800
C29 H29A 0.9700
C29 H29B 0.9700
C29 H29C 0.9700
C30 C31 1.52(2)
C30 H30A 0.9800
C30 H30B 0.9800
C31 H31A 0.9700
C31 H31B 0.9700
C31 H31C 0.9700
